data_2228878
loop_
_publ_author_name
'Guo, Ming-Lin'

_publ_section_title
;
 Poly[diaqua-\m~3~-4-nitrophthalato-copper(II)]
;
_journal_coeditor_code SJ5060
_journal_issue 1
_journal_name_full 'Acta Crystallographica Section E'
_journal_page_first m21
_journal_page_last m22
_journal_paper_doi 10.1107/S1600536810049792
_journal_volume 67
_journal_year 2011
_chemical_formula_iupac '[Cu (C8 H3 N O6) (H2 O)2]'
_chemical_formula_moiety 'C8 H7 Cu N O8'
_chemical_formula_sum 'C8 H7 Cu N O8'
_chemical_formula_weight 308.69
_chemical_name_systematic
;
Poly[diaqua-\m~3~-4-nitrophthalato-copper(II)]
;
_space_group_IT_number 61
_symmetry_cell_setting orthorhombic
_symmetry_space_group_name_Hall '-P 2ac 2ab'
_symmetry_space_group_name_H-M 'P b c a'
_atom_sites_solution_hydrogens geom
_atom_sites_solution_primary direct
_atom_sites_solution_secondary difmap
_audit_creation_method SHELXL-97
_cell_angle_alpha 90.00
_cell_angle_beta 90.00
_cell_angle_gamma 90.00
_cell_formula_units_Z 8
_cell_length_a 14.208(3)
_cell_length_b 6.5159(13)
_cell_length_c 21.722(4)
_cell_measurement_reflns_used 3445
_cell_measurement_temperature 133(2)
_cell_measurement_theta_max 26.021
_cell_measurement_theta_min 2.360
_cell_volume 2011.0(7)
_computing_cell_refinement 'CrystalClear (Rigaku/MSC, 2005)'
_computing_data_collection 'CrystalClear (Rigaku/MSC, 2005)'
_computing_data_reduction 'CrystalClear (Rigaku/MSC, 2005)'
_computing_molecular_graphics 'SHELXTL (Sheldrick, 2008)'
_computing_publication_material 'SHELXTL (Sheldrick, 2008)'
_computing_structure_refinement 'SHELXL97 (Sheldrick, 2008)'
_computing_structure_solution 'SHELXS97 (Sheldrick, 2008)'
_diffrn_ambient_temperature 133(2)
_diffrn_detector_area_resol_mean 26.033
_diffrn_measured_fraction_theta_full 0.996
_diffrn_measured_fraction_theta_max 0.996
_diffrn_measurement_device_type 'Rigaku Saturn'
_diffrn_measurement_method \w
_diffrn_radiation_monochromator confocal
_diffrn_radiation_source 'rotating anode'
_diffrn_radiation_type MoK\a
_diffrn_radiation_wavelength 0.71073
_diffrn_reflns_av_R_equivalents 0.0785
_diffrn_reflns_av_sigmaI/netI 0.0571
_diffrn_reflns_limit_h_max 15
_diffrn_reflns_limit_h_min -17
_diffrn_reflns_limit_k_max 8
_diffrn_reflns_limit_k_min -6
_diffrn_reflns_limit_l_max 26
_diffrn_reflns_limit_l_min -26
_diffrn_reflns_number 11779
_diffrn_reflns_theta_full 26.07
_diffrn_reflns_theta_max 26.07
_diffrn_reflns_theta_min 2.36
_diffrn_standards_number 0
_exptl_absorpt_coefficient_mu 2.210
_exptl_absorpt_correction_T_max 0.917
_exptl_absorpt_correction_T_min 0.850
_exptl_absorpt_correction_type multi-scan
_exptl_absorpt_process_details '(CrystalClear; Rigaku/MSC, 2005)'
_exptl_crystal_colour Green
_exptl_crystal_density_diffrn 2.039
_exptl_crystal_density_method 'not measured'
_exptl_crystal_description Needle
_exptl_crystal_F_000 1240
_exptl_crystal_size_max 0.14
_exptl_crystal_size_mid 0.06
_exptl_crystal_size_min 0.04
_refine_diff_density_max 0.792
_refine_diff_density_min -0.660
_refine_ls_extinction_method none
_refine_ls_goodness_of_fit_ref 1.066
_refine_ls_hydrogen_treatment constr
_refine_ls_matrix_type full
_refine_ls_number_parameters 163
_refine_ls_number_reflns 1974
_refine_ls_number_restraints 0
_refine_ls_restrained_S_all 1.066
_refine_ls_R_factor_all 0.0600
_refine_ls_R_factor_gt 0.0481
_refine_ls_shift/su_max_lt 0.001
_refine_ls_shift/su_mean 0.000
_refine_ls_structure_factor_coef Fsqd
_refine_ls_weighting_details 'calc w=1/[\s^2^(Fo^2^)+(0.0713P)^2^+4.9336P] where P=(Fo^2^+2Fc^2^)/3'
_refine_ls_weighting_scheme calc
_refine_ls_wR_factor_gt 0.1378
_refine_ls_wR_factor_ref 0.1441
_reflns_number_gt 1609
_reflns_number_total 1974
_reflns_threshold_expression I>2\s(I)
_cod_data_source_file sj5060.cif
_cod_data_source_block I
_cod_database_code 2228878
_cod_database_fobs_code 2228878

loop_
_symmetry_equiv_pos_as_xyz
'x, y, z'
'-x+1/2, -y, z+1/2'
'-x, y+1/2, -z+1/2'
'x+1/2, -y+1/2, -z'
'-x, -y, -z'
'x-1/2, y, -z-1/2'
'x, -y-1/2, z-1/2'
'-x-1/2, y-1/2, z'

loop_
_atom_site_type_symbol
_atom_site_label
_atom_site_fract_x
_atom_site_fract_y
_atom_site_fract_z
_atom_site_U_iso_or_equiv
_atom_site_adp_type
_atom_site_calc_flag
_atom_site_refinement_flags
_atom_site_occupancy
_atom_site_disorder_assembly
_atom_site_disorder_group
Cu Cu1 0.35209(4) 0.13735(8) 0.24112(3) 0.0228(2) Uani d . 1 . .
O O1 0.4485(2) 0.1048(4) 0.30394(14) 0.0225(7) Uani d . 1 . .
O O2 0.4281(2) 0.4401(5) 0.31949(14) 0.0268(7) Uani d . 1 . .
O O3 0.6351(2) 0.2964(5) 0.27688(14) 0.0230(7) Uani d . 1 . .
O O4 0.7598(2) 0.1491(5) 0.32317(15) 0.0274(7) Uani d . 1 . .
N N1 0.6821(4) 0.1444(7) 0.5486(2) 0.0398(11) Uani d . 1 . .
O O5 0.7673(3) 0.0995(8) 0.5446(2) 0.0547(12) Uani d . 1 . .
O O6 0.6397(3) 0.1487(6) 0.59882(18) 0.0476(11) Uani d . 1 . .
C C1 0.4654(3) 0.2731(7) 0.33201(19) 0.0226(9) Uani d . 1 . .
C C2 0.5298(3) 0.2557(6) 0.3875(2) 0.0227(9) Uani d . 1 . .
C C3 0.4867(4) 0.2677(6) 0.4447(2) 0.0266(10) Uani d . 1 . .
H H3 0.4226 0.2964 0.4470 0.032 Uiso calc R 1 . .
C C4 0.5373(4) 0.2375(7) 0.4982(2) 0.0295(11) Uani d . 1 . .
H H4 0.5086 0.2475 0.5366 0.035 Uiso calc R 1 . .
C C5 0.6314(4) 0.1923(7) 0.4930(2) 0.0306(11) Uani d . 1 . .
C C6 0.6779(4) 0.1873(7) 0.4368(2) 0.0279(10) Uani d . 1 . .
H H6A 0.7423 0.1634 0.4350 0.034 Uiso calc R 1 . .
C C7 0.6262(3) 0.2185(6) 0.3836(2) 0.0222(9) Uani d . 1 . .
C C8 0.6772(3) 0.2218(6) 0.3224(2) 0.0221(9) Uani d . 1 . .
O O7 0.2588(3) 0.1002(5) 0.30857(16) 0.0318(8) Uani d . 1 . .
H H7A 0.2064 0.0748 0.2912 0.038 Uiso d R 1 . .
H H7B 0.2764 0.0051 0.3328 0.038 Uiso d R 1 . .
O O8 0.4457(2) 0.2481(5) 0.18154(15) 0.0295(8) Uani d . 1 . .
H H8A 0.4672 0.3642 0.1921 0.035 Uiso d R 1 . .
H H8B 0.4877 0.1567 0.1770 0.035 Uiso d R 1 . .

loop_
_atom_site_aniso_label
_atom_site_aniso_U_11
_atom_site_aniso_U_22
_atom_site_aniso_U_33
_atom_site_aniso_U_12
_atom_site_aniso_U_13
_atom_site_aniso_U_23
Cu1 0.0185(4) 0.0227(3) 0.0271(4) 0.0010(2) -0.0029(2) -0.00199(19)
O1 0.0210(17) 0.0233(14) 0.0230(14) -0.0003(13) -0.0020(13) -0.0017(11)
O2 0.0226(18) 0.0240(16) 0.0338(17) 0.0017(14) -0.0012(14) 0.0013(13)
O3 0.0189(17) 0.0227(15) 0.0274(16) 0.0001(13) -0.0008(13) 0.0015(12)
O4 0.0188(18) 0.0333(17) 0.0301(17) 0.0047(14) 0.0015(14) 0.0047(13)
N1 0.037(3) 0.043(3) 0.039(3) -0.006(2) 0.000(2) -0.0008(18)
O5 0.035(3) 0.079(3) 0.050(3) 0.007(2) -0.007(2) 0.002(2)
O6 0.052(3) 0.060(3) 0.031(2) -0.009(2) 0.0032(19) 0.0028(17)
C1 0.018(2) 0.026(2) 0.024(2) 0.0005(19) 0.0035(18) -0.0016(16)
C2 0.020(2) 0.0198(19) 0.028(2) -0.0007(18) 0.0003(18) -0.0004(16)
C3 0.026(3) 0.024(2) 0.030(2) 0.000(2) 0.001(2) -0.0061(17)
C4 0.034(3) 0.028(2) 0.027(2) -0.002(2) 0.001(2) -0.0028(17)
C5 0.041(3) 0.025(2) 0.026(2) 0.000(2) -0.007(2) -0.0001(17)
C6 0.023(3) 0.029(2) 0.032(2) 0.002(2) -0.001(2) -0.0018(18)
C7 0.022(2) 0.019(2) 0.026(2) 0.0009(18) -0.0013(18) 0.0004(16)
C8 0.021(2) 0.018(2) 0.027(2) -0.0036(18) -0.0006(19) -0.0007(16)
O7 0.0226(19) 0.0408(19) 0.0320(17) 0.0000(16) -0.0039(15) -0.0032(14)
O8 0.0263(19) 0.0260(16) 0.0361(18) -0.0035(15) -0.0035(15) 0.0024(13)

loop_
_atom_type_symbol
_atom_type_description
_atom_type_scat_dispersion_real
_atom_type_scat_dispersion_imag
_atom_type_scat_source
Cu Cu 0.3201 1.2651 'International Tables Vol C Tables 4.2.6.8 and 6.1.1.4'
C C 0.0033 0.0016 'International Tables Vol C Tables 4.2.6.8 and 6.1.1.4'
H H 0.0000 0.0000 'International Tables Vol C Tables 4.2.6.8 and 6.1.1.4'
N N 0.0061 0.0033 'International Tables Vol C Tables 4.2.6.8 and 6.1.1.4'
O O 0.0106 0.0060 'International Tables Vol C Tables 4.2.6.8 and 6.1.1.4'

loop_
_geom_angle_atom_site_label_1
_geom_angle_atom_site_label_2
_geom_angle_atom_site_label_3
_geom_angle_site_symmetry_1
_geom_angle_site_symmetry_3
_geom_angle
_geom_angle_publ_flag
O4 Cu1 O1 6_556 . 175.60(13) ?
O4 Cu1 O8 6_556 . 88.20(14) ?
O1 Cu1 O8 . . 91.45(14) ?
O4 Cu1 O7 6_556 . 94.90(15) ?
O1 Cu1 O7 . . 86.53(14) ?
O8 Cu1 O7 . . 165.32(14) ?
O4 Cu1 O3 6_556 3_645 88.18(12) ?
O1 Cu1 O3 . 3_645 87.58(12) ?
O8 Cu1 O3 . 3_645 100.93(12) ?
O7 Cu1 O3 . 3_645 93.51(13) ?
C1 O1 Cu1 . . 112.0(3) ?
C8 O3 Cu1 . 3_655 118.6(3) ?
C8 O4 Cu1 . 6_656 129.7(3) ?
O6 N1 O5 . . 122.4(5) ?
O6 N1 C5 . . 119.2(5) ?
O5 N1 C5 . . 118.4(5) ?
O2 C1 O1 . . 124.6(4) ?
O2 C1 C2 . . 119.8(4) ?
O1 C1 C2 . . 115.4(4) ?
C3 C2 C7 . . 119.9(4) ?
C3 C2 C1 . . 116.1(4) ?
C7 C2 C1 . . 123.9(4) ?
C4 C3 C2 . . 121.0(5) ?
C4 C3 H3 . . 119.5 ?
C2 C3 H3 . . 119.5 ?
C5 C4 C3 . . 117.9(4) ?
C5 C4 H4 . . 121.1 ?
C3 C4 H4 . . 121.1 ?
C4 C5 C6 . . 122.8(5) ?
C4 C5 N1 . . 117.6(5) ?
C6 C5 N1 . . 119.6(5) ?
C7 C6 C5 . . 118.6(5) ?
C7 C6 H6A . . 120.7 ?
C5 C6 H6A . . 120.7 ?
C6 C7 C2 . . 119.7(4) ?
C6 C7 C8 . . 118.8(4) ?
C2 C7 C8 . . 121.4(4) ?
O3 C8 O4 . . 126.7(4) ?
O3 C8 C7 . . 118.0(4) ?
O4 C8 C7 . . 115.2(4) ?
Cu1 O7 H7A . . 106.3 ?
Cu1 O7 H7B . . 110.4 ?
H7A O7 H7B . . 113.0 ?
Cu1 O8 H8A . . 112.9 ?
Cu1 O8 H8B . . 106.9 ?
H8A O8 H8B . . 113.8 ?

loop_
_geom_bond_atom_site_label_1
_geom_bond_atom_site_label_2
_geom_bond_site_symmetry_2
_geom_bond_distance
_geom_bond_publ_flag
Cu1 O4 6_556 1.917(3) y
Cu1 O1 . 1.945(3) y
Cu1 O8 . 1.991(3) y
Cu1 O7 . 1.991(4) y
Cu1 O3 3_645 2.263(3) y
O1 C1 . 1.278(5) y
O2 C1 . 1.241(5) y
O3 C8 . 1.253(5) y
O4 C8 . 1.266(6) y
N1 O6 . 1.246(6) ?
N1 O5 . 1.249(7) ?
N1 C5 . 1.441(7) ?
C1 C2 . 1.517(6) ?
C2 C3 . 1.387(6) ?
C2 C7 . 1.393(7) ?
C3 C4 . 1.382(7) ?
C3 H3 . 0.9300 ?
C4 C5 . 1.373(7) ?
C4 H4 . 0.9300 ?
C5 C6 . 1.388(7) ?
C6 C7 . 1.385(7) ?
C6 H6A . 0.9300 ?
C7 C8 . 1.514(6) ?
O7 H7A . 0.8505 ?
O7 H7B . 0.8505 ?
O8 H8A . 0.8477 ?
O8 H8B . 0.8487 ?

loop_
_geom_hbond_atom_site_label_D
_geom_hbond_atom_site_label_H
_geom_hbond_atom_site_label_A
_geom_hbond_site_symmetry_A
_geom_hbond_distance_DH
_geom_hbond_distance_HA
_geom_hbond_distance_DA
_geom_hbond_angle_DHA
O7 H7A O2 8_655 0.85 2.19 2.862(5) 136
O7 H7A O3 6_556 0.85 2.30 2.858(5) 123
O7 H7B O6 5_656 0.85 2.15 2.959(6) 158
O8 H8A O1 3_655 0.85 1.98 2.787(4) 160
O8 H8B O2 3_645 0.85 1.85 2.692(5) 170

loop_
_geom_torsion_atom_site_label_1
_geom_torsion_atom_site_label_2
_geom_torsion_atom_site_label_3
_geom_torsion_atom_site_label_4
_geom_torsion_site_symmetry_1
_geom_torsion_site_symmetry_2
_geom_torsion_site_symmetry_3
_geom_torsion_site_symmetry_4
_geom_torsion
_geom_torsion_publ_flag
O8 Cu1 O1 C1 . . . . 81.6(3) ?
O7 Cu1 O1 C1 . . . . -83.9(3) ?
O3 Cu1 O1 C1 3_645 . . . -177.6(3) ?
Cu1 O1 C1 O2 . . . . -2.7(6) ?
Cu1 O1 C1 C2 . . . . 172.0(3) ?
O2 C1 C2 C3 . . . . 70.4(5) ?
O1 C1 C2 C3 . . . . -104.5(5) ?
O2 C1 C2 C7 . . . . -113.1(5) ?
O1 C1 C2 C7 . . . . 72.0(6) ?
C7 C2 C3 C4 . . . . -1.8(6) ?
C1 C2 C3 C4 . . . . 174.8(4) ?
C2 C3 C4 C5 . . . . -1.0(7) ?
C3 C4 C5 C6 . . . . 3.7(7) ?
C3 C4 C5 N1 . . . . -175.0(4) ?
O6 N1 C5 C4 . . . . -1.1(7) ?
O5 N1 C5 C4 . . . . 178.8(5) ?
O6 N1 C5 C6 . . . . -179.8(5) ?
O5 N1 C5 C6 . . . . 0.1(7) ?
C4 C5 C6 C7 . . . . -3.5(7) ?
N1 C5 C6 C7 . . . . 175.2(4) ?
C5 C6 C7 C2 . . . . 0.5(7) ?
C5 C6 C7 C8 . . . . 177.5(4) ?
C3 C2 C7 C6 . . . . 2.0(6) ?
C1 C2 C7 C6 . . . . -174.3(4) ?
C3 C2 C7 C8 . . . . -174.9(4) ?
C1 C2 C7 C8 . . . . 8.7(6) ?
Cu1 O3 C8 O4 3_655 . . . -90.7(5) ?
Cu1 O3 C8 C7 3_655 . . . 88.5(4) ?
Cu1 O4 C8 O3 6_656 . . . 3.5(7) ?
Cu1 O4 C8 C7 6_656 . . . -175.7(3) ?
C6 C7 C8 O3 . . . . -163.6(4) ?
C2 C7 C8 O3 . . . . 13.3(6) ?
C6 C7 C8 O4 . . . . 15.7(6) ?
C2 C7 C8 O4 . . . . -167.4(4) ?
